data_1532325
loop_
_publ_author_name
'Speakman, S.A.'
'Richardson, J.W.jr.'
'Mitchell, B.J.'
'Misture, S.T.'

_publ_section_title
;
 In-situ diffraction study of Ba2 In2 O5
;
_journal_name_full 'Solid State Ionics'
_journal_page_first 247
_journal_page_last 259
_journal_volume 149
_journal_year 2002
_chemical_formula_sum 'Ba1.96 In2.1 O4.8'
_space_group_IT_number 74
_symmetry_space_group_name_Hall '-I 2 2b'
_symmetry_space_group_name_H-M 'I c m m'
_cell_angle_alpha 90
_cell_angle_beta 90
_cell_angle_gamma 90
_cell_formula_units_Z 4
_cell_length_a 6.0961
_cell_length_b 16.8676
_cell_length_c 5.9962
_cell_volume 616.569
_citation_journal_id_ASTM SSIOD3
_cod_data_source_file Speakman_SSIOD3_2002_848.cif
_cod_data_source_block Ba1.96In2.1O4.8
_cod_original_cell_volume 616.5687
_cod_original_sg_symbol_Hall '-I 2b 2 (z,y,-x)'
_cod_database_code 1532325

loop_
_symmetry_equiv_pos_as_xyz
x,y,z
x,-y+1/2,-z
-x,-y,z
-x,y+1/2,-z
-x,-y,-z
-x,y-1/2,z
x,y,-z
x,-y-1/2,z
x+1/2,y+1/2,z+1/2
x+1/2,-y+1,-z+1/2
-x+1/2,-y+1/2,z+1/2
-x+1/2,y+1,-z+1/2
-x+1/2,-y+1/2,-z+1/2
-x+1/2,y,z+1/2
x+1/2,y+1/2,-z+1/2
x+1/2,-y,z+1/2

loop_
_atom_site_label
_atom_site_type_symbol
_atom_site_fract_x
_atom_site_fract_y
_atom_site_fract_z
_atom_site_occupancy
_atom_site_U_iso_or_equiv
In2 In+2 0.5595 0.25 0.4607 0.51 0.0
O2 O-2 0.0471 0.1372 0 0.973 0.0
O1 O-2 0.25 0.9934 0.25 0.952 0.0
O3 O-2 0.6325 0.25 0.1354 0.477 0.0
Ba1 Ba+2 0.5119 0.6107 0 0.982 0.0
In1 In+2 0 0 0 1.083 0.0
